data_7016860
loop_
_publ_author_name
'Junold, Konstantin'
'Burschka, Christian'
'Bertermann, R\"udiger'
'Tacke, Reinhold'

_publ_section_title
;
 Novel neutral hexacoordinate benzamidinatosilicon(iv) complexes with
 SiN(3)OF(2), SiN(3)OCl(2), SiN(3)OBr(2), SiN(5)O and SiN(3)O(3)
 skeletons.
;
_journal_issue 38
_journal_name_full 'Dalton transactions (Cambridge, England : 2003)'
_journal_page_first 9844
_journal_page_last 9857
_journal_paper_doi 10.1039/c1dt10898k
_journal_volume 40
_journal_year 2011
_chemical_formula_moiety 'C28 H29 N3 O3 Si'
_chemical_formula_sum 'C28 H29 N3 O3 Si'
_chemical_formula_weight 483.63
_chemical_name_systematic
;
?
;
_space_group_IT_number 14
_symmetry_cell_setting monoclinic
_symmetry_space_group_name_Hall '-P 2yn'
_symmetry_space_group_name_H-M 'P 1 21/n 1'
_atom_sites_solution_hydrogens geom
_atom_sites_solution_primary direct
_atom_sites_solution_secondary difmap
_audit_creation_method SHELXL-97
_cell_angle_alpha 90.00
_cell_angle_beta 111.285(16)
_cell_angle_gamma 90.00
_cell_formula_units_Z 4
_cell_length_a 10.9237(17)
_cell_length_b 18.318(2)
_cell_length_c 13.7567(19)
_cell_measurement_reflns_used 5000
_cell_measurement_temperature 173(2)
_cell_measurement_theta_max 26.5
_cell_measurement_theta_min 6.3
_cell_volume 2564.9(7)
_computing_cell_refinement Stoe-IPDS
_computing_data_collection Stoe-IPDs
_computing_data_reduction Stoe-IPDS
_computing_molecular_graphics Ortep/Povray
_computing_publication_material Bruker-SHELXTL
_computing_structure_refinement 'SHELXL-97 (Sheldrick, 2008)'
_computing_structure_solution 'SHELXS-97 (Sheldrick, 2008)'
_diffrn_ambient_temperature 173(2)
_diffrn_measured_fraction_theta_full 0.999
_diffrn_measured_fraction_theta_max 0.999
_diffrn_measurement_device_type image_plate_Stoe-IPDS
_diffrn_measurement_method 'omega scan'
_diffrn_radiation_monochromator graphite
_diffrn_radiation_source 'fine-focus sealed tube'
_diffrn_radiation_type MoK\a
_diffrn_radiation_wavelength 0.71073
_diffrn_reflns_av_R_equivalents 0.0801
_diffrn_reflns_av_sigmaI/netI 0.0647
_diffrn_reflns_limit_h_max 14
_diffrn_reflns_limit_h_min -14
_diffrn_reflns_limit_k_max 24
_diffrn_reflns_limit_k_min -24
_diffrn_reflns_limit_l_max 18
_diffrn_reflns_limit_l_min -16
_diffrn_reflns_number 21567
_diffrn_reflns_theta_full 27.88
_diffrn_reflns_theta_max 27.88
_diffrn_reflns_theta_min 2.73
_exptl_absorpt_coefficient_mu 0.126
_exptl_absorpt_correction_type none
_exptl_crystal_colour slightly_yellow
_exptl_crystal_density_diffrn 1.252
_exptl_crystal_density_method 'not measured'
_exptl_crystal_description plate
_exptl_crystal_F_000 1024
_exptl_crystal_size_max .5
_exptl_crystal_size_mid .3
_exptl_crystal_size_min .1
_refine_diff_density_max 0.319
_refine_diff_density_min -0.281
_refine_diff_density_rms 0.055
_refine_ls_extinction_method none
_refine_ls_goodness_of_fit_ref 0.945
_refine_ls_hydrogen_treatment constr
_refine_ls_matrix_type full
_refine_ls_number_parameters 320
_refine_ls_number_reflns 6122
_refine_ls_number_restraints 0
_refine_ls_restrained_S_all 0.945
_refine_ls_R_factor_all 0.0712
_refine_ls_R_factor_gt 0.0438
_refine_ls_shift/su_max 0.001
_refine_ls_shift/su_mean 0.000
_refine_ls_structure_factor_coef Fsqd
_refine_ls_weighting_details
;
calc w=1/[\s^2^(Fo^2^)+(0.0669P)^2^+0.0000P] where P=(Fo^2^+2Fc^2^)/3
;
_refine_ls_weighting_scheme calc
_refine_ls_wR_factor_gt 0.1056
_refine_ls_wR_factor_ref 0.1159
_reflns_number_gt 4203
_reflns_number_total 6122
_reflns_threshold_expression >2sigma(I)
_cod_data_source_file c1dt10898k.txt
_cod_data_source_block jun28bu
_cod_original_cell_volume 2564.9(6)
_cod_original_sg_symbol_H-M P21/n
_cod_database_code 7016860

loop_
_symmetry_equiv_pos_as_xyz
'x, y, z'
'-x+1/2, y+1/2, -z+1/2'
'-x, -y, -z'
'x-1/2, -y-1/2, z-1/2'

loop_
_atom_site_label
_atom_site_type_symbol
_atom_site_fract_x
_atom_site_fract_y
_atom_site_fract_z
_atom_site_U_iso_or_equiv
_atom_site_adp_type
_atom_site_occupancy
_atom_site_symmetry_multiplicity
_atom_site_calc_flag
_atom_site_refinement_flags
C1 C 0.11846(14) 0.26201(9) 0.11903(11) 0.0195(3) Uani 1 1 d .
C2 C 0.14744(15) 0.27668(8) 0.02267(12) 0.0202(3) Uani 1 1 d .
C3 C 0.04335(16) 0.27977(10) -0.07360(13) 0.0263(3) Uani 1 1 d .
H3 H -0.0438 0.2697 -0.0780 0.032 Uiso 1 1 calc R
C4 C 0.06847(19) 0.29774(11) -0.16315(14) 0.0343(4) Uani 1 1 d .
H4 H -0.0022 0.3009 -0.2285 0.041 Uiso 1 1 calc R
C5 C 0.19597(19) 0.31096(11) -0.15742(14) 0.0345(4) Uani 1 1 d .
H5 H 0.2122 0.3234 -0.2187 0.041 Uiso 1 1 calc R
C6 C 0.30001(17) 0.30602(10) -0.06225(14) 0.0302(4) Uani 1 1 d .
H6 H 0.3874 0.3140 -0.0588 0.036 Uiso 1 1 calc R
C7 C 0.27593(16) 0.28925(9) 0.02825(13) 0.0258(3) Uani 1 1 d .
H7 H 0.3468 0.2864 0.0935 0.031 Uiso 1 1 calc R
C8 C 0.19863(15) 0.38000(9) 0.20790(12) 0.0236(3) Uani 1 1 d .
H8 H 0.2058 0.3917 0.1392 0.028 Uiso 1 1 calc R
C10 C 0.33632(18) 0.38505(11) 0.29150(16) 0.0392(5) Uani 1 1 d .
H10A H 0.3322 0.3737 0.3599 0.059 Uiso 1 1 calc R
H10B H 0.3706 0.4346 0.2925 0.059 Uiso 1 1 calc R
H10C H 0.3944 0.3501 0.2758 0.059 Uiso 1 1 calc R
C9 C 0.10440(18) 0.43517(10) 0.22652(15) 0.0326(4) Uani 1 1 d .
H9A H 0.0152 0.4264 0.1767 0.049 Uiso 1 1 calc R
H9B H 0.1318 0.4848 0.2170 0.049 Uiso 1 1 calc R
H9C H 0.1058 0.4297 0.2978 0.049 Uiso 1 1 calc R
C11 C 0.04558(17) 0.13423(9) 0.08054(13) 0.0264(3) Uani 1 1 d .
H11 H 0.0303 0.1458 0.0060 0.032 Uiso 1 1 calc R
C13 C 0.1742(2) 0.09125(11) 0.12503(15) 0.0404(5) Uani 1 1 d .
H13A H 0.2476 0.1224 0.1262 0.061 Uiso 1 1 calc R
H13B H 0.1698 0.0484 0.0812 0.061 Uiso 1 1 calc R
H13C H 0.1874 0.0754 0.1962 0.061 Uiso 1 1 calc R
C12 C -0.0717(2) 0.08998(12) 0.08298(16) 0.0443(5) Uani 1 1 d .
H12A H -0.0595 0.0782 0.1554 0.066 Uiso 1 1 calc R
H12B H -0.0786 0.0447 0.0434 0.066 Uiso 1 1 calc R
H12C H -0.1523 0.1186 0.0517 0.066 Uiso 1 1 calc R
C14 C -0.19600(15) 0.27854(10) 0.13030(13) 0.0280(4) Uani 1 1 d .
H14 H -0.1871 0.2480 0.0775 0.034 Uiso 1 1 calc R
C15 C -0.31579(18) 0.31572(12) 0.11166(16) 0.0374(4) Uani 1 1 d .
H15 H -0.3864 0.3098 0.0468 0.045 Uiso 1 1 calc R
C16 C -0.33057(19) 0.36032(12) 0.18666(17) 0.0417(5) Uani 1 1 d .
H16 H -0.4110 0.3855 0.1737 0.050 Uiso 1 1 calc R
C17 C -0.22554(19) 0.36870(10) 0.28372(17) 0.0367(4) Uani 1 1 d .
C18 C -0.2243(2) 0.41288(12) 0.3695(2) 0.0523(6) Uani 1 1 d .
H18 H -0.2999 0.4404 0.3652 0.063 Uiso 1 1 calc R
C19 C -0.1134(2) 0.41547(13) 0.4582(2) 0.0534(6) Uani 1 1 d .
H19 H -0.1141 0.4454 0.5144 0.064 Uiso 1 1 calc R
C20 C 0.0022(2) 0.37541(11) 0.46966(16) 0.0407(5) Uani 1 1 d .
H20 H 0.0770 0.3786 0.5323 0.049 Uiso 1 1 calc R
C21 C 0.00427(17) 0.33190(10) 0.38864(13) 0.0278(4) Uani 1 1 d .
C22 C -0.10943(16) 0.32931(9) 0.29633(13) 0.0264(3) Uani 1 1 d .
C23 C 0.08562(15) 0.11286(9) 0.36258(12) 0.0222(3) Uani 1 1 d .
C24 C 0.05224(18) 0.04781(10) 0.39796(13) 0.0296(4) Uani 1 1 d .
H24 H -0.0371 0.0354 0.3834 0.036 Uiso 1 1 calc R
C25 C 0.1536(2) 0.00066(10) 0.45578(15) 0.0353(4) Uani 1 1 d .
H25 H 0.1327 -0.0440 0.4812 0.042 Uiso 1 1 calc R
C26 C 0.2845(2) 0.01860(10) 0.47635(14) 0.0339(4) Uani 1 1 d .
H26 H 0.3519 -0.0136 0.5168 0.041 Uiso 1 1 calc R
C27 C 0.31836(17) 0.08365(10) 0.43809(13) 0.0286(4) Uani 1 1 d .
H27 H 0.4076 0.0954 0.4510 0.034 Uiso 1 1 calc R
C28 C 0.21802(16) 0.13034(9) 0.38094(12) 0.0230(3) Uani 1 1 d .
N1 N 0.14951(12) 0.30489(7) 0.20239(10) 0.0205(3) Uani 1 1 d .
N2 N 0.05535(12) 0.20387(7) 0.13640(10) 0.0204(3) Uani 1 1 d .
N3 N -0.09506(13) 0.28551(7) 0.22066(10) 0.0226(3) Uani 1 1 d .
O1 O 0.10657(11) 0.29175(7) 0.38673(8) 0.0263(3) Uani 1 1 d .
O2 O -0.00139(10) 0.16493(6) 0.30778(8) 0.0231(2) Uani 1 1 d .
O3 O 0.23304(10) 0.19426(6) 0.33605(9) 0.0241(2) Uani 1 1 d .
Si Si 0.08080(4) 0.23717(2) 0.27430(3) 0.01928(11) Uani 1 1 d .

loop_
_atom_site_aniso_label
_atom_site_aniso_U_11
_atom_site_aniso_U_22
_atom_site_aniso_U_33
_atom_site_aniso_U_23
_atom_site_aniso_U_13
_atom_site_aniso_U_12
C1 0.0163(6) 0.0218(7) 0.0190(7) 0.0007(6) 0.0048(5) 0.0011(6)
C2 0.0210(7) 0.0204(8) 0.0196(7) -0.0001(6) 0.0080(6) 0.0000(6)
C3 0.0228(7) 0.0310(9) 0.0235(8) -0.0004(7) 0.0065(6) -0.0003(7)
C4 0.0380(9) 0.0412(11) 0.0194(8) 0.0017(8) 0.0054(7) 0.0010(8)
C5 0.0485(11) 0.0367(10) 0.0245(8) -0.0009(8) 0.0209(8) -0.0019(8)
C6 0.0297(8) 0.0317(9) 0.0357(9) -0.0036(8) 0.0197(8) -0.0037(7)
C7 0.0227(8) 0.0294(9) 0.0250(8) -0.0012(7) 0.0081(6) -0.0004(7)
C8 0.0267(8) 0.0213(8) 0.0210(8) 0.0008(6) 0.0065(6) -0.0050(6)
C10 0.0290(9) 0.0350(10) 0.0431(11) -0.0046(9) 0.0004(8) -0.0078(8)
C9 0.0374(9) 0.0232(9) 0.0388(10) 0.0002(8) 0.0158(8) -0.0015(7)
C11 0.0358(9) 0.0238(8) 0.0206(8) -0.0039(6) 0.0112(7) -0.0063(7)
C13 0.0544(12) 0.0292(10) 0.0336(10) -0.0067(8) 0.0111(9) 0.0093(9)
C12 0.0572(12) 0.0424(12) 0.0397(11) -0.0173(9) 0.0253(10) -0.0271(10)
C14 0.0225(8) 0.0373(10) 0.0226(8) 0.0072(7) 0.0065(6) 0.0016(7)
C15 0.0257(8) 0.0491(12) 0.0365(10) 0.0178(9) 0.0102(8) 0.0067(8)
C16 0.0317(9) 0.0422(11) 0.0558(13) 0.0179(10) 0.0214(9) 0.0137(8)
C17 0.0386(10) 0.0296(10) 0.0516(12) 0.0045(9) 0.0280(9) 0.0060(8)
C18 0.0567(13) 0.0421(12) 0.0734(16) -0.0091(12) 0.0421(13) 0.0084(10)
C19 0.0670(15) 0.0462(13) 0.0645(15) -0.0241(12) 0.0447(13) -0.0082(11)
C20 0.0513(12) 0.0395(11) 0.0388(11) -0.0131(9) 0.0253(9) -0.0105(9)
C21 0.0353(9) 0.0257(8) 0.0275(8) -0.0024(7) 0.0175(7) -0.0043(7)
C22 0.0304(8) 0.0237(8) 0.0303(9) 0.0027(7) 0.0174(7) 0.0008(7)
C23 0.0283(8) 0.0223(8) 0.0176(7) -0.0012(6) 0.0102(6) 0.0015(6)
C24 0.0409(10) 0.0254(9) 0.0283(9) -0.0016(7) 0.0194(8) -0.0043(7)
C25 0.0554(12) 0.0222(9) 0.0337(9) 0.0054(7) 0.0228(9) 0.0033(8)
C26 0.0490(11) 0.0255(9) 0.0264(9) 0.0046(7) 0.0127(8) 0.0120(8)
C27 0.0305(8) 0.0287(9) 0.0252(8) 0.0003(7) 0.0087(7) 0.0063(7)
C28 0.0274(8) 0.0243(8) 0.0179(7) -0.0007(6) 0.0090(6) 0.0005(6)
N1 0.0222(6) 0.0199(7) 0.0184(6) -0.0003(5) 0.0059(5) -0.0028(5)
N2 0.0206(6) 0.0218(7) 0.0189(6) -0.0023(5) 0.0075(5) -0.0035(5)
N3 0.0225(6) 0.0244(7) 0.0221(6) 0.0028(5) 0.0097(5) 0.0010(5)
O1 0.0286(6) 0.0297(6) 0.0201(5) -0.0022(5) 0.0080(5) -0.0001(5)
O2 0.0221(5) 0.0251(6) 0.0229(6) 0.0022(5) 0.0091(4) -0.0004(4)
O3 0.0209(5) 0.0256(6) 0.0242(6) 0.0048(5) 0.0062(4) -0.0006(4)
Si 0.01871(19) 0.0213(2) 0.0172(2) 0.00029(17) 0.00585(15) -0.00071(17)

loop_
_atom_type_symbol
_atom_type_description
_atom_type_scat_dispersion_real
_atom_type_scat_dispersion_imag
_atom_type_scat_source
C C 0.0033 0.0016 'International Tables Vol C Tables 4.2.6.8 and 6.1.1.4'
H H 0.0000 0.0000 'International Tables Vol C Tables 4.2.6.8 and 6.1.1.4'
N N 0.0061 0.0033 'International Tables Vol C Tables 4.2.6.8 and 6.1.1.4'
O O 0.0106 0.0060 'International Tables Vol C Tables 4.2.6.8 and 6.1.1.4'
Si Si 0.0817 0.0704 'International Tables Vol C Tables 4.2.6.8 and 6.1.1.4'

loop_
_geom_angle_atom_site_label_1
_geom_angle_atom_site_label_2
_geom_angle_atom_site_label_3
_geom_angle
N1 C1 N2 107.66(13)
N1 C1 C2 126.11(14)
N2 C1 C2 126.22(14)
N1 C1 Si 53.62(8)
N2 C1 Si 54.14(8)
C2 C1 Si 177.85(11)
C7 C2 C3 120.05(14)
C7 C2 C1 120.86(14)
C3 C2 C1 119.06(13)
C4 C3 C2 119.51(15)
C5 C4 C3 120.40(16)
C4 C5 C6 120.18(16)
C5 C6 C7 119.96(15)
C2 C7 C6 119.86(15)
N1 C8 C9 111.85(13)
N1 C8 C10 109.68(14)
C9 C8 C10 111.85(15)
N2 C11 C12 110.54(14)
N2 C11 C13 110.77(14)
C12 C11 C13 111.94(17)
N3 C14 C15 121.34(17)
C16 C15 C14 120.32(18)
C15 C16 C17 119.82(17)
C22 C17 C16 116.32(17)
C22 C17 C18 116.7(2)
C16 C17 C18 126.97(18)
C19 C18 C17 119.66(19)
C18 C19 C20 122.90(19)
C21 C20 C19 119.0(2)
O1 C21 C20 126.15(17)
O1 C21 C22 115.31(14)
C20 C21 C22 118.52(17)
N3 C22 C17 123.48(17)
N3 C22 C21 113.32(14)
C17 C22 C21 123.20(16)
O2 C23 C24 125.18(15)
O2 C23 C28 113.79(14)
C24 C23 C28 121.03(15)
C23 C24 C25 118.36(16)
C26 C25 C24 120.74(17)
C25 C26 C27 120.95(17)
C28 C27 C26 118.28(16)
O3 C28 C27 125.93(15)
O3 C28 C23 113.47(14)
C27 C28 C23 120.59(15)
C1 N1 C8 124.92(13)
C1 N1 Si 92.18(9)
C8 N1 Si 142.16(10)
C1 N2 C11 122.76(12)
C1 N2 Si 91.41(9)
C11 N2 Si 138.58(11)
C14 N3 C22 118.72(14)
C14 N3 Si 131.31(12)
C22 N3 Si 109.85(11)
C21 O1 Si 117.02(11)
C23 O2 Si 110.64(9)
C28 O3 Si 110.84(9)
O2 Si O3 91.18(6)
O2 Si O1 97.50(6)
O3 Si O1 90.44(6)
O2 Si N1 164.95(6)
O3 Si N1 93.46(6)
O1 Si N1 96.78(6)
O2 Si N2 96.66(6)
O3 Si N2 96.21(6)
O1 Si N2 164.21(6)
N1 Si N2 68.61(6)
O2 Si N3 85.18(5)
O3 Si N3 173.08(6)
O1 Si N3 84.22(6)
N1 Si N3 91.54(6)
N2 Si N3 90.06(6)
O2 Si C1 131.11(6)
O3 Si C1 94.50(5)
O1 Si C1 130.89(6)
N1 Si C1 34.20(5)
N2 Si C1 34.45(5)
N3 Si C1 92.32(5)

loop_
_geom_bond_atom_site_label_1
_geom_bond_atom_site_label_2
_geom_bond_distance
C1 N1 1.328(2)
C1 N2 1.336(2)
C1 C2 1.495(2)
C1 Si 2.3616(15)
C2 C7 1.397(2)
C2 C3 1.399(2)
C3 C4 1.395(2)
C4 C5 1.387(3)
C5 C6 1.391(3)
C6 C7 1.397(2)
C8 N1 1.469(2)
C8 C9 1.529(2)
C8 C10 1.529(2)
C11 N2 1.473(2)
C11 C12 1.527(2)
C11 C13 1.531(3)
C14 N3 1.335(2)
C14 C15 1.414(2)
C15 C16 1.371(3)
C16 C17 1.418(3)
C17 C22 1.414(2)
C17 C18 1.427(3)
C18 C19 1.373(4)
C19 C20 1.419(3)
C20 C21 1.377(2)
C21 O1 1.346(2)
C21 C22 1.419(3)
C22 N3 1.368(2)
C23 O2 1.364(2)
C23 C24 1.385(2)
C23 C28 1.412(2)
C24 C25 1.402(3)
C25 C26 1.393(3)
C26 C27 1.405(3)
C27 C28 1.388(2)
C28 O3 1.3612(19)
N1 Si 1.9026(13)
N2 Si 1.9144(13)
N3 Si 1.9975(14)
O1 Si 1.7762(12)
O2 Si 1.7520(12)
O3 Si 1.7548(12)

loop_
_geom_torsion_atom_site_label_1
_geom_torsion_atom_site_label_2
_geom_torsion_atom_site_label_3
_geom_torsion_atom_site_label_4
_geom_torsion
N1 C1 C2 C7 56.4(2)
N2 C1 C2 C7 -124.44(17)
Si C1 C2 C7 -26(3)
N1 C1 C2 C3 -121.80(17)
N2 C1 C2 C3 57.4(2)
Si C1 C2 C3 156(3)
C7 C2 C3 C4 -2.0(3)
C1 C2 C3 C4 176.18(16)
C2 C3 C4 C5 1.4(3)
C3 C4 C5 C6 0.3(3)
C4 C5 C6 C7 -1.4(3)
C3 C2 C7 C6 1.0(2)
C1 C2 C7 C6 -177.18(15)
C5 C6 C7 C2 0.7(3)
N3 C14 C15 C16 0.2(3)
C14 C15 C16 C17 -0.5(3)
C15 C16 C17 C22 0.1(3)
C15 C16 C17 C18 179.7(2)
C22 C17 C18 C19 0.2(3)
C16 C17 C18 C19 -179.4(2)
C17 C18 C19 C20 -0.4(4)
C18 C19 C20 C21 0.1(3)
C19 C20 C21 O1 178.78(18)
C19 C20 C21 C22 0.4(3)
C16 C17 C22 N3 0.5(3)
C18 C17 C22 N3 -179.08(17)
C16 C17 C22 C21 179.95(17)
C18 C17 C22 C21 0.3(3)
O1 C21 C22 N3 0.3(2)
C20 C21 C22 N3 178.81(15)
O1 C21 C22 C17 -179.16(15)
C20 C21 C22 C17 -0.7(3)
O2 C23 C24 C25 -178.32(15)
C28 C23 C24 C25 2.2(2)
C23 C24 C25 C26 -0.5(3)
C24 C25 C26 C27 -1.2(3)
C25 C26 C27 C28 1.3(3)
C26 C27 C28 O3 -178.15(15)
C26 C27 C28 C23 0.4(2)
O2 C23 C28 O3 -2.99(19)
C24 C23 C28 O3 176.55(14)
O2 C23 C28 C27 178.28(14)
C24 C23 C28 C27 -2.2(2)
N2 C1 N1 C8 -168.67(14)
C2 C1 N1 C8 10.6(2)
Si C1 N1 C8 -172.03(17)
N2 C1 N1 Si 3.36(12)
C2 C1 N1 Si -177.36(13)
C9 C8 N1 C1 117.04(17)
C10 C8 N1 C1 -118.26(17)
C9 C8 N1 Si -49.9(2)
C10 C8 N1 Si 74.8(2)
N1 C1 N2 C11 -158.54(14)
C2 C1 N2 C11 22.2(2)
Si C1 N2 C11 -155.20(16)
N1 C1 N2 Si -3.34(12)
C2 C1 N2 Si 177.38(13)
C12 C11 N2 C1 -157.71(16)
C13 C11 N2 C1 77.63(19)
C12 C11 N2 Si 61.6(2)
C13 C11 N2 Si -63.0(2)
C15 C14 N3 C22 0.4(2)
C15 C14 N3 Si 176.07(13)
C17 C22 N3 C14 -0.8(2)
C21 C22 N3 C14 179.71(15)
C17 C22 N3 Si -177.35(14)
C21 C22 N3 Si 3.19(17)
C20 C21 O1 Si 177.34(15)
C22 C21 O1 Si -4.28(19)
C24 C23 O2 Si -177.98(13)
C28 C23 O2 Si 1.54(16)
C27 C28 O3 Si -178.37(14)
C23 C28 O3 Si 2.97(16)
C23 O2 Si O3 0.11(10)
C23 O2 Si O1 -90.49(10)
C23 O2 Si N1 108.1(2)
C23 O2 Si N2 96.51(10)
C23 O2 Si N3 -174.00(10)
C23 O2 Si C1 97.13(11)
C28 O3 Si O2 -1.77(10)
C28 O3 Si O1 95.74(10)
C28 O3 Si N1 -167.44(10)
C28 O3 Si N2 -98.60(10)
C28 O3 Si N3 56.3(5)
C28 O3 Si C1 -133.17(10)
C21 O1 Si O2 -79.56(12)
C21 O1 Si O3 -170.81(12)
C21 O1 Si N1 95.66(12)
C21 O1 Si N2 74.0(2)
C21 O1 Si N3 4.79(12)
C21 O1 Si C1 92.85(12)
C1 N1 Si O2 -14.8(3)
C8 N1 Si O2 154.5(2)
C1 N1 Si O3 92.92(9)
C8 N1 Si O3 -97.76(17)
C1 N1 Si O1 -176.22(9)
C8 N1 Si O1 -6.90(18)
C1 N1 Si N2 -2.40(9)
C8 N1 Si N2 166.92(18)
C1 N1 Si N3 -91.86(9)
C8 N1 Si N3 77.46(17)
C8 N1 Si C1 169.3(2)
C1 N2 Si O2 179.17(9)
C11 N2 Si O2 -33.04(16)
C1 N2 Si O3 -88.91(9)
C11 N2 Si O3 58.88(16)
C1 N2 Si O1 25.5(3)
C11 N2 Si O1 173.31(19)
C1 N2 Si N1 2.38(9)
C11 N2 Si N1 150.17(17)
C1 N2 Si N3 94.02(9)
C11 N2 Si N3 -118.20(16)
C11 N2 Si C1 147.8(2)
C14 N3 Si O2 -82.26(15)
C22 N3 Si O2 93.68(11)
C14 N3 Si O3 -140.7(5)
C22 N3 Si O3 35.3(5)
C14 N3 Si O1 179.68(15)
C22 N3 Si O1 -4.38(11)
C14 N3 Si N1 83.03(15)
C22 N3 Si N1 -101.04(11)
C14 N3 Si N2 14.42(15)
C22 N3 Si N2 -169.64(11)
C14 N3 Si C1 48.81(15)
C22 N3 Si C1 -135.25(11)
N1 C1 Si O2 174.96(9)
N2 C1 Si O2 -1.09(12)
C2 C1 Si O2 -101(3)
N1 C1 Si O3 -89.53(10)
N2 C1 Si O3 94.42(10)
C2 C1 Si O3 -6(3)
N1 C1 Si O1 4.97(12)
N2 C1 Si O1 -171.08(9)
C2 C1 Si O1 89(3)
N2 C1 Si N1 -176.05(14)
C2 C1 Si N1 84(3)
N1 C1 Si N2 176.05(14)
C2 C1 Si N2 -100(3)
N1 C1 Si N3 89.33(10)
N2 C1 Si N3 -86.72(10)
C2 C1 Si N3 173(3)
